data_4060147
_journal_name_full Organometallics
_journal_paper_doi 10.1021/om049263i
_journal_year 2005
_chemical_formula_sum 'C38 H64 B Mg N3 O'
_chemical_formula_weight 614.04
_space_group_IT_number 14
_symmetry_cell_setting monoclinic
_symmetry_space_group_name_Hall '-P 2yn'
_symmetry_space_group_name_H-M 'P 1 21/n 1'
_atom_sites_solution_hydrogens geom
_atom_sites_solution_primary direct
_atom_sites_solution_secondary difmap
_cell_angle_alpha 90.00
_cell_angle_beta 98.634(7)
_cell_angle_gamma 90.00
_cell_formula_units_Z 4
_cell_length_a 10.681(2)
_cell_length_b 20.118(5)
_cell_length_c 17.836(6)
_cell_measurement_reflns_used ?
_cell_measurement_temperature 173(2)
_cell_measurement_theta_max 25.1
_cell_measurement_theta_min 2.9
_cell_volume 3789.2(17)
_diffrn_ambient_temperature 173(2)
_diffrn_detector_area_resol_mean ?
_diffrn_measurement_device_type 'Kappa CCD (Nonius, FR540C)'
_diffrn_measurement_method 'CCD rotation images, thick slices'
_diffrn_radiation_monochromator graphite
_diffrn_radiation_source 'fine-focus sealed tube'
_diffrn_radiation_type MoK\a
_diffrn_radiation_wavelength 0.71073
_diffrn_reflns_av_R_equivalents 0.0358
_diffrn_reflns_av_sigmaI/netI 0.0573
_diffrn_reflns_limit_h_max 12
_diffrn_reflns_limit_h_min -12
_diffrn_reflns_limit_k_max 23
_diffrn_reflns_limit_k_min -23
_diffrn_reflns_limit_l_max 21
_diffrn_reflns_limit_l_min -21
_diffrn_reflns_number 12604
_diffrn_reflns_theta_max 25.09
_diffrn_reflns_theta_min 2.91
_diffrn_standards_decay_% 'no decay'
_diffrn_standards_interval_count ?
_diffrn_standards_interval_time ?
_diffrn_standards_number ?
_exptl_absorpt_coefficient_mu 0.078
_exptl_absorpt_correction_T_max 0.9938
_exptl_absorpt_correction_T_min 0.9845
_exptl_absorpt_correction_type none
_exptl_absorpt_process_details 'HKL Scalepack (Otwinowski & Minor 1997)'
_exptl_crystal_colour colorless
_exptl_crystal_density_diffrn 1.076
_exptl_crystal_density_meas ?
_exptl_crystal_density_method 'not measured'
_exptl_crystal_description plate-like
_exptl_crystal_F_000 1352
_exptl_crystal_size_max 0.20
_exptl_crystal_size_mid 0.20
_exptl_crystal_size_min 0.08
_refine_ls_extinction_coef ?
_refine_ls_extinction_method none
_refine_ls_goodness_of_fit_ref 1.028
_refine_ls_hydrogen_treatment mixed
_refine_ls_matrix_type full
_refine_ls_number_parameters 433
_refine_ls_number_reflns 6661
_refine_ls_number_restraints 3
_refine_ls_restrained_S_all 1.028
_refine_ls_R_factor_all 0.1045
_refine_ls_R_factor_gt 0.0632
_refine_ls_shift/su_max 0.116
_refine_ls_shift/su_mean 0.003
_refine_ls_structure_factor_coef Fsqd
_refine_ls_weighting_details 'calc w=1/[\s^2^(Fo^2^)+(0.0900P)^2^+2.5200P] where P=(Fo^2^+2Fc^2^)/3'
_refine_ls_weighting_scheme calc
_refine_ls_wR_factor_gt 0.1624
_refine_ls_wR_factor_ref 0.1930
_reflns_number_gt 4372
_reflns_number_total 6661
_reflns_threshold_expression >2sigma(I)
_cod_original_sg_symbol_H-M 'P 21/n'
_cod_database_code 4060147

loop_
_symmetry_equiv_pos_as_xyz
'x, y, z'
'-x+1/2, y+1/2, -z+1/2'
'-x, -y, -z'
'x-1/2, -y-1/2, z-1/2'

loop_
_atom_site_label
_atom_site_type_symbol
_atom_site_fract_x
_atom_site_fract_y
_atom_site_fract_z
_atom_site_U_iso_or_equiv
_atom_site_adp_type
_atom_site_occupancy
_atom_site_symmetry_multiplicity
_atom_site_calc_flag
_atom_site_refinement_flags
_atom_site_disorder_assembly
_atom_site_disorder_group
Mg1 Mg 0.51959(8) 0.63391(4) 0.33398(5) 0.0396(3) Uani 1 1 d . D .
O1 O 0.55595(18) 0.65880(9) 0.45035(11) 0.0465(5) Uani 1 1 d . . .
N1 N 0.57464(19) 0.71835(10) 0.28451(12) 0.0346(5) Uani 1 1 d . . .
N2 N 0.6635(2) 0.57465(10) 0.29419(13) 0.0383(5) Uani 1 1 d . . .
N3 N 0.5828(2) 0.63280(11) 0.18437(13) 0.0434(6) Uani 1 1 d . . .
C1 C 0.6699(3) 0.58695(13) 0.22423(16) 0.0417(7) Uani 1 1 d . B .
C2 C 0.3366(3) 0.58334(14) 0.3214(2) 0.0493(8) Uani 1 1 d . . .
H2 H 0.3232 0.5743 0.2656 0.059 Uiso 1 1 calc R D .
C3 C 0.7447(3) 0.52383(13) 0.34059(16) 0.0417(7) Uani 1 1 d . . .
H3A H 0.1470 0.5946 0.3106 0.114 Uiso 1 1 calc R . .
H3B H 0.2201 0.6619 0.2969 0.114 Uiso 1 1 calc R . .
H3C H 0.2221 0.6342 0.3812 0.114 Uiso 1 1 calc R . .
C4 C 0.7687(3) 0.56011(16) 0.17984(19) 0.0578(9) Uani 1 1 d . . .
H4A H 0.2495 0.4943 0.3334 0.112 Uiso 1 1 calc R . .
H4B H 0.3459 0.5153 0.4071 0.112 Uiso 1 1 calc R . .
H4C H 0.3989 0.4874 0.3340 0.112 Uiso 1 1 calc R . .
C5 C 0.4989(3) 0.60612(16) 0.11454(18) 0.0590(9) Uani 1 1 d . . .
C6 C 0.5755(3) 0.76174(13) 0.14624(15) 0.0426(7) Uani 1 1 d . . .
C7 C 0.6072(2) 0.78055(12) 0.31879(14) 0.0335(6) Uani 1 1 d . . .
H7 H 0.4912 0.9072 0.4014 0.053 Uiso 1 1 calc R . .
C8 C 0.6789(3) 0.89768(14) 0.40030(16) 0.0454(7) Uani 1 1 d . . .
H8 H 0.7033 0.9366 0.4289 0.054 Uiso 1 1 calc R D .
C9 C 0.7688(3) 0.85808(13) 0.37408(16) 0.0420(7) Uani 1 1 d . . .
H9 H 0.8553 0.8710 0.3838 0.050 Uiso 1 1 calc R . .
C10 C 0.7360(2) 0.79971(12) 0.33381(15) 0.0357(6) Uani 1 1 d . . .
C11 C 0.3739(3) 0.80657(15) 0.32886(18) 0.0484(7) Uani 1 1 d . . .
H11 H 0.3612 0.7684 0.2925 0.058 Uiso 1 1 calc R . .
C12 C 0.2941(3) 0.86520(17) 0.2929(2) 0.0641(9) Uani 1 1 d . . .
H12A H 0.2073 0.8502 0.2756 0.077 Uiso 1 1 calc R D .
H12B H 0.3311 0.8822 0.2496 0.077 Uiso 1 1 calc R . .
H12C H 0.2932 0.9006 0.3305 0.077 Uiso 1 1 calc R . .
C13 C 0.3255(3) 0.78543(17) 0.4013(2) 0.0595(9) Uani 1 1 d . . .
H13A H 0.2352 0.7747 0.3898 0.071 Uiso 1 1 calc R D .
H13B H 0.3378 0.8218 0.4382 0.071 Uiso 1 1 calc R . .
H13C H 0.3724 0.7462 0.4225 0.071 Uiso 1 1 calc R . .
C14 C 0.8413(2) 0.75729(13) 0.31058(16) 0.0400(6) Uani 1 1 d . . .
H14 H 0.8010 0.7171 0.2840 0.048 Uiso 1 1 calc R . .
C15 C 0.9326(3) 0.73315(18) 0.37878(19) 0.0608(9) Uani 1 1 d . . .
H15A H 0.9954 0.7035 0.3617 0.073 Uiso 1 1 calc R D .
H15B H 0.8855 0.7090 0.4133 0.073 Uiso 1 1 calc R . .
H15C H 0.9756 0.7714 0.4053 0.073 Uiso 1 1 calc R . .
C16 C 0.9136(3) 0.79292(16) 0.25551(19) 0.0573(8) Uani 1 1 d . . .
H16A H 0.9747 0.7623 0.2383 0.069 Uiso 1 1 calc R D .
H16B H 0.9587 0.8311 0.2809 0.069 Uiso 1 1 calc R . .
H16C H 0.8541 0.8084 0.2118 0.069 Uiso 1 1 calc R . .
C17 C 0.2219(4) 0.6217(2) 0.3281(3) 0.0953(14) Uani 1 1 d . . .
C18 C 0.8871(3) 0.53799(16) 0.3498(2) 0.0568(8) Uani 1 1 d . . .
H18A H 0.9311 0.5112 0.3915 0.068 Uiso 1 1 calc R D .
H18B H 0.9023 0.5853 0.3610 0.068 Uiso 1 1 calc R . .
H18C H 0.9191 0.5266 0.3027 0.068 Uiso 1 1 calc R . .
C19 C 0.7106(3) 0.45417(14) 0.30923(18) 0.0519(8) Uani 1 1 d . . .
H19A H 0.7522 0.4207 0.3444 0.062 Uiso 1 1 calc R D .
H19B H 0.7391 0.4492 0.2598 0.062 Uiso 1 1 calc R . .
H19C H 0.6186 0.4481 0.3034 0.062 Uiso 1 1 calc R . .
C20 C 0.7063(3) 0.52704(16) 0.41967(17) 0.0557(8) Uani 1 1 d . . .
H20A H 0.7481 0.4911 0.4510 0.067 Uiso 1 1 calc R D .
H20B H 0.6143 0.5221 0.4156 0.067 Uiso 1 1 calc R . .
H20C H 0.7319 0.5700 0.4430 0.067 Uiso 1 1 calc R . .
C21 C 0.5533(3) 0.87963(14) 0.38419(16) 0.0444(7) Uani 1 1 d . . .
C22 C 0.4678(4) 0.53292(16) 0.1275(2) 0.0719(11) Uani 1 1 d . . .
H22A H 0.4027 0.5177 0.0864 0.086 Uiso 1 1 calc R D .
H22B H 0.4364 0.5284 0.1761 0.086 Uiso 1 1 calc R . .
H22C H 0.5444 0.5060 0.1281 0.086 Uiso 1 1 calc R . .
C23 C 0.3725(3) 0.64387(18) 0.1069(2) 0.0716(11) Uani 1 1 d . . .
H23A H 0.3123 0.6239 0.0663 0.086 Uiso 1 1 calc R D .
H23B H 0.3863 0.6906 0.0948 0.086 Uiso 1 1 calc R . .
H23C H 0.3383 0.6412 0.1548 0.086 Uiso 1 1 calc R . .
C24 C 0.5524(4) 0.61375(19) 0.03979(19) 0.0775(12) Uani 1 1 d . . .
H24A H 0.4925 0.5950 -0.0018 0.093 Uiso 1 1 calc R D .
H24B H 0.6333 0.5901 0.0434 0.093 Uiso 1 1 calc R . .
H24C H 0.5656 0.6610 0.0300 0.093 Uiso 1 1 calc R . .
C25 C 0.5147(2) 0.82234(13) 0.34356(15) 0.0381(6) Uani 1 1 d . . .
C26 C 0.6581(3) 0.76580(15) 0.09259(17) 0.0507(8) Uani 1 1 d . . .
H26 H 0.7213 0.7326 0.0924 0.061 Uiso 1 1 calc R . .
C27 C 0.6508(3) 0.81648(16) 0.03972(18) 0.0570(8) Uani 1 1 d . . .
H27 H 0.7082 0.8174 0.0039 0.068 Uiso 1 1 calc R D .
C28 C 0.5607(3) 0.86563(15) 0.03866(17) 0.0546(8) Uani 1 1 d . . .
H28 H 0.5550 0.9002 0.0020 0.066 Uiso 1 1 calc R . .
C29 C 0.4793(3) 0.86394(14) 0.09116(18) 0.0520(8) Uani 1 1 d . . .
H29 H 0.4175 0.8979 0.0913 0.062 Uiso 1 1 calc R D .
C30 C 0.4865(3) 0.81317(14) 0.14409(17) 0.0474(7) Uani 1 1 d . . .
H30 H 0.4294 0.8132 0.1801 0.057 Uiso 1 1 calc R . .
C31 C 0.3324(4) 0.5141(2) 0.3516(3) 0.0929(14) Uani 1 1 d . . .
H31A H 0.8162 0.5244 0.2099 0.069 Uiso 1 1 calc R A 1
H31B H 0.7249 0.5398 0.1325 0.069 Uiso 1 1 calc R A 1
C32 C 0.8565(18) 0.6076(11) 0.1605(8) 0.055(3) Uani 0.50 1 d P B 1
H32A H 0.9072 0.6242 0.2079 0.066 Uiso 0.50 1 calc PR B 1
H32B H 0.8087 0.6458 0.1356 0.066 Uiso 0.50 1 calc PR B 1
C33 C 0.9422(9) 0.5838(6) 0.1112(6) 0.085(2) Uani 0.50 1 d P B 1
H33A H 1.0184 0.6018 0.1432 0.102 Uiso 0.50 1 calc PR B 1
H33B H 0.9393 0.5372 0.1289 0.102 Uiso 0.50 1 calc PR B 1
C34 C 0.9831(10) 0.5736(5) 0.0734(6) 0.099(2) Uani 0.50 1 d P B 1
H34A H 0.9667 0.5271 0.0590 0.148 Uiso 0.50 1 calc PR B 1
H34B H 1.0741 0.5801 0.0893 0.148 Uiso 0.50 1 calc PR B 1
H34C H 0.9539 0.6024 0.0300 0.148 Uiso 0.50 1 calc PR B 1
C32' C 0.8869(19) 0.6158(12) 0.1848(9) 0.055(3) Uani 0.50 1 d P B 2
H32C H 0.8578 0.6555 0.1543 0.066 Uiso 0.50 1 calc PR B 2
H32D H 0.9122 0.6300 0.2381 0.066 Uiso 0.50 1 calc PR B 2
C33' C 1.0078(9) 0.5826(6) 0.1527(6) 0.085(2) Uani 0.50 1 d P B 2
H33C H 1.0786 0.5746 0.1944 0.102 Uiso 0.50 1 calc PR B 2
H33D H 0.9840 0.5400 0.1266 0.102 Uiso 0.50 1 calc PR B 2
C34' C 1.0417(10) 0.6311(5) 0.1007(6) 0.099(2) Uani 0.50 1 d P B 2
H34D H 1.1137 0.6148 0.0778 0.148 Uiso 0.50 1 calc PR B 2
H34E H 1.0653 0.6726 0.1279 0.148 Uiso 0.50 1 calc PR B 2
H34F H 0.9695 0.6391 0.0609 0.148 Uiso 0.50 1 calc PR B 2
C35 C 0.4905(4) 0.62419(16) 0.50514(19) 0.0592(9) Uani 1 1 d . D .
H35A H 0.5288 0.5800 0.5177 0.071 Uiso 1 1 calc R C 1
H35B H 0.3996 0.6183 0.4851 0.071 Uiso 1 1 calc R C 1
C36 C 0.508(6) 0.670(3) 0.575(4) 0.084(7) Uani 0.50 1 d PD D 1
H36A H 0.488(8) 0.642(3) 0.617(5) 0.101 Uiso 0.50 1 d PD E 1
H36B H 0.460(8) 0.712(3) 0.573(5) 0.101 Uiso 0.50 1 d PD F 1
C37 C 0.6460(12) 0.6855(6) 0.5728(7) 0.069(2) Uani 0.50 1 d P D 1
H37A H 0.6752 0.7231 0.6068 0.083 Uiso 0.50 1 calc PR D 1
H37B H 0.7005 0.6464 0.5872 0.083 Uiso 0.50 1 calc PR D 1
C38 C 0.645(6) 0.703(3) 0.493(3) 0.054(2) Uani 0.50 1 d P D 1
H38A H 0.6188 0.7500 0.4843 0.065 Uiso 0.50 1 calc PR D 1
H38B H 0.7307 0.6974 0.4791 0.065 Uiso 0.50 1 calc PR D 1
C36' C 0.534(6) 0.654(2) 0.578(4) 0.084(7) Uani 0.50 1 d P D 2
H36C H 0.5872 0.6223 0.6101 0.101 Uiso 0.50 1 calc PR D 2
H36D H 0.4596 0.6651 0.6027 0.101 Uiso 0.50 1 calc PR D 2
C37' C 0.6086(12) 0.7170(5) 0.5695(7) 0.069(2) Uani 0.50 1 d P D 2
H37C H 0.6835 0.7199 0.6094 0.083 Uiso 0.50 1 calc PR D 2
H37D H 0.5557 0.7572 0.5715 0.083 Uiso 0.50 1 calc PR D 2
C38' C 0.648(6) 0.707(3) 0.489(3) 0.054(2) Uani 0.50 1 d P D 2
H38C H 0.6432 0.7501 0.4606 0.065 Uiso 0.50 1 calc PR D 2
H38D H 0.7358 0.6900 0.4928 0.065 Uiso 0.50 1 calc PR D 2
B1 B 0.5780(3) 0.70453(16) 0.20853(18) 0.0400(7) Uani 1 1 d . D .

loop_
_atom_site_aniso_label
_atom_site_aniso_U_11
_atom_site_aniso_U_22
_atom_site_aniso_U_33
_atom_site_aniso_U_23
_atom_site_aniso_U_13
_atom_site_aniso_U_12
Mg1 0.0402(5) 0.0384(5) 0.0409(6) 0.0003(4) 0.0085(4) -0.0023(4)
O1 0.0540(12) 0.0483(11) 0.0393(11) 0.0022(9) 0.0142(9) -0.0041(9)
N1 0.0347(11) 0.0362(12) 0.0323(12) -0.0014(9) 0.0027(9) 0.0007(9)
N2 0.0448(13) 0.0353(12) 0.0338(13) -0.0013(10) 0.0021(10) -0.0008(10)
N3 0.0583(15) 0.0382(13) 0.0306(13) -0.0037(10) -0.0031(11) 0.0047(11)
C1 0.0525(17) 0.0348(15) 0.0370(17) -0.0045(12) 0.0043(13) 0.0010(12)
C2 0.0320(15) 0.0434(16) 0.072(2) -0.0037(15) 0.0070(14) -0.0156(12)
C3 0.0485(16) 0.0365(15) 0.0390(16) 0.0020(12) 0.0024(13) 0.0038(12)
C4 0.082(2) 0.0498(18) 0.0451(19) 0.0000(15) 0.0203(17) 0.0176(16)
C5 0.086(2) 0.0471(18) 0.0374(18) -0.0078(14) -0.0108(16) 0.0018(16)
C6 0.0557(17) 0.0404(15) 0.0290(15) -0.0037(12) -0.0025(13) -0.0017(13)
C7 0.0398(14) 0.0333(14) 0.0263(14) 0.0041(11) 0.0013(11) 0.0020(11)
C8 0.0624(19) 0.0335(15) 0.0396(17) -0.0049(13) 0.0055(14) -0.0025(13)
C9 0.0428(15) 0.0422(16) 0.0395(16) 0.0032(13) 0.0009(12) -0.0057(12)
C10 0.0406(15) 0.0354(14) 0.0304(14) 0.0074(11) 0.0025(11) 0.0013(11)
C11 0.0390(16) 0.0488(17) 0.057(2) -0.0029(14) 0.0069(14) 0.0044(13)
C12 0.0479(18) 0.070(2) 0.072(2) 0.0023(19) 0.0011(16) 0.0140(16)
C13 0.0475(18) 0.064(2) 0.070(2) 0.0036(17) 0.0169(16) 0.0004(15)
C14 0.0362(14) 0.0397(15) 0.0431(17) 0.0012(12) 0.0030(12) -0.0011(11)
C15 0.060(2) 0.070(2) 0.053(2) 0.0185(17) 0.0123(16) 0.0233(17)
C16 0.0556(19) 0.062(2) 0.059(2) 0.0132(16) 0.0215(16) 0.0112(15)
C17 0.066(3) 0.099(3) 0.121(4) -0.019(3) 0.014(2) -0.016(2)
C18 0.0523(19) 0.0520(19) 0.063(2) 0.0026(16) -0.0013(15) 0.0046(14)
C19 0.068(2) 0.0377(16) 0.0485(19) 0.0023(14) 0.0018(15) 0.0012(14)
C20 0.072(2) 0.0527(18) 0.0408(18) 0.0060(14) 0.0050(15) 0.0150(16)
C21 0.0505(17) 0.0425(16) 0.0415(17) -0.0016(13) 0.0107(13) 0.0067(13)
C22 0.099(3) 0.053(2) 0.057(2) -0.0138(17) -0.011(2) -0.0066(19)
C23 0.077(2) 0.063(2) 0.062(2) -0.0147(18) -0.0289(19) -0.0002(18)
C24 0.129(3) 0.062(2) 0.0356(19) -0.0090(16) -0.008(2) 0.007(2)
C25 0.0423(15) 0.0372(15) 0.0344(15) 0.0021(12) 0.0052(12) 0.0025(12)
C26 0.0614(19) 0.0522(18) 0.0384(17) -0.0012(14) 0.0068(14) 0.0001(14)
C27 0.077(2) 0.056(2) 0.0373(18) 0.0031(15) 0.0070(16) -0.0123(17)
C28 0.078(2) 0.0448(18) 0.0355(17) 0.0076(14) -0.0095(16) -0.0163(16)
C29 0.0618(19) 0.0416(17) 0.0470(19) 0.0021(14) -0.0103(15) -0.0005(14)
C30 0.0549(18) 0.0437(16) 0.0405(17) 0.0036(13) -0.0024(14) 0.0015(13)
C31 0.079(3) 0.083(3) 0.115(4) -0.002(3) 0.011(3) -0.025(2)
C32 0.065(8) 0.052(5) 0.052(8) -0.003(6) 0.022(6) 0.006(5)
C33 0.072(6) 0.118(5) 0.072(6) 0.006(5) 0.035(3) 0.002(5)
C34 0.108(5) 0.100(5) 0.097(5) 0.003(4) 0.041(4) -0.017(4)
C32' 0.065(8) 0.052(5) 0.052(8) -0.003(6) 0.022(6) 0.006(5)
C33' 0.072(6) 0.118(5) 0.072(6) 0.006(5) 0.035(3) 0.002(5)
C34' 0.108(5) 0.100(5) 0.097(5) 0.003(4) 0.041(4) -0.017(4)
C35 0.077(2) 0.058(2) 0.0484(19) 0.0019(16) 0.0294(17) -0.0094(17)
C36 0.132(19) 0.075(17) 0.057(5) -0.018(11) 0.049(11) -0.031(11)
C37 0.073(7) 0.087(8) 0.049(3) -0.013(6) 0.015(4) -0.012(5)
C38 0.055(3) 0.065(6) 0.041(5) 0.006(3) 0.006(3) -0.010(3)
C36' 0.132(19) 0.075(17) 0.057(5) -0.018(11) 0.049(11) -0.031(11)
C37' 0.073(7) 0.087(8) 0.049(3) -0.013(6) 0.015(4) -0.012(5)
C38' 0.055(3) 0.065(6) 0.041(5) 0.006(3) 0.006(3) -0.010(3)
B1 0.0384(17) 0.0433(18) 0.0367(18) -0.0041(14) 0.0003(13) 0.0032(13)
